data_7235358
loop_
_publ_author_name
'Kyprianidou, Eleni J.'
'Lazarides, Theodore'
'Kaziannis, Spyridon'
'Kosmidis, Constantine'
'Itskos, Grigorios'
'Manos, Manolis J.'
'Tasiopoulos, Anastasios J.'

_publ_section_title
;
 Single crystal coordinating solvent exchange as a general method for the
 enhancement of the photoluminescence properties of lanthanide MOFs
;
_journal_issue 15
_journal_name_full 'Journal of Materials Chemistry A'
_journal_page_first 5258
_journal_paper_doi 10.1039/c3ta14489e
_journal_volume 2
_journal_year 2014
_chemical_formula_moiety 'C34 H18 Eu2 N13 O14'
_chemical_formula_sum 'C34 H18 Eu2 N13 O14'
_chemical_formula_weight 1136.53
_space_group_IT_number 2
_space_group_name_Hall '-P 1'
_space_group_name_H-M_alt 'P -1'
_symmetry_cell_setting triclinic
_symmetry_space_group_name_H-M 'P -1'
_atom_sites_solution_hydrogens geom
_atom_sites_solution_primary direct
_atom_sites_solution_secondary difmap
_audit_creation_method SHELXL-97
_cell_angle_alpha 98.464(6)
_cell_angle_beta 109.478(6)
_cell_angle_gamma 102.788(6)
_cell_formula_units_Z 1
_cell_length_a 10.3923(6)
_cell_length_b 11.2942(8)
_cell_length_c 12.3282(8)
_cell_measurement_reflns_used 3774
_cell_measurement_temperature 100(2)
_cell_measurement_theta_max 29.2843
_cell_measurement_theta_min 3.0567
_cell_volume 1291.34(17)
_computing_cell_refinement 'CrysAlis RED'
_computing_data_collection 'CrysAlis CCD'
_computing_data_reduction 'CrysAlis RED'
_computing_molecular_graphics
;
 DIAMOND (Brandenburg, 2006)
 MERCURY (Bruno et al. 2002)
;
_computing_publication_material 'WINGX (Farrugia, 1999)'
_computing_structure_refinement 'SHELXL-97 (Sheldrick, 1997)'
_computing_structure_solution 'SHELXL-97 (Sheldrick, 1997)'
_diffrn_ambient_temperature 100(2)
_diffrn_detector_area_resol_mean 10.4223
_diffrn_measured_fraction_theta_full 0.998
_diffrn_measured_fraction_theta_max 0.998
_diffrn_measurement_device_type 'SuperNova, Dual, Cu at zero, Atlas'
_diffrn_measurement_method '\w scans'
_diffrn_radiation_monochromator mirror
_diffrn_radiation_source 'SuperNova (Mo) X-ray Source'
_diffrn_radiation_type MoK\a
_diffrn_radiation_wavelength 0.71073
_diffrn_reflns_av_R_equivalents 0.0356
_diffrn_reflns_av_sigmaI/netI 0.0562
_diffrn_reflns_limit_h_max 12
_diffrn_reflns_limit_h_min -12
_diffrn_reflns_limit_k_max 13
_diffrn_reflns_limit_k_min -13
_diffrn_reflns_limit_l_max 14
_diffrn_reflns_limit_l_min -14
_diffrn_reflns_number 9151
_diffrn_reflns_theta_full 25.00
_diffrn_reflns_theta_max 25.00
_diffrn_reflns_theta_min 3.06
_exptl_absorpt_coefficient_mu 2.471
_exptl_absorpt_correction_T_max 1.00000
_exptl_absorpt_correction_T_min 0.71198
_exptl_absorpt_correction_type multi-scan
_exptl_absorpt_process_details 'Empirical absorption correction (CrysAlis RED, Oxford Diffraction)'
_exptl_crystal_colour colorless
_exptl_crystal_density_diffrn 1.461
_exptl_crystal_density_method 'not measured'
_exptl_crystal_description polyhedral
_exptl_crystal_F_000 551
_exptl_crystal_size_max 0.14
_exptl_crystal_size_mid 0.10
_exptl_crystal_size_min 0.08
_refine_diff_density_max 1.864
_refine_diff_density_min -1.563
_refine_diff_density_rms 0.201
_refine_ls_extinction_method none
_refine_ls_goodness_of_fit_ref 1.047
_refine_ls_hydrogen_treatment constr
_refine_ls_matrix_type full
_refine_ls_number_parameters 298
_refine_ls_number_reflns 4550
_refine_ls_number_restraints 137
_refine_ls_restrained_S_all 1.068
_refine_ls_R_factor_all 0.0634
_refine_ls_R_factor_gt 0.0561
_refine_ls_shift/su_max 0.001
_refine_ls_shift/su_mean 0.000
_refine_ls_structure_factor_coef Fsqd
_refine_ls_weighting_details 'calc w=1/[\s^2^(Fo^2^)+(0.1240P)^2^+0.0000P] where P=(Fo^2^+2Fc^2^)/3'
_refine_ls_weighting_scheme calc
_refine_ls_wR_factor_gt 0.1596
_refine_ls_wR_factor_ref 0.1678
_reflns_number_gt 3971
_reflns_number_total 4550
_reflns_threshold_expression >2sigma(I)
_cod_data_source_file c3ta14489e2.cif
_cod_data_source_block EuN-BDC-atzH
_cod_depositor_comments
;
The following automatic conversions were performed:

data item '_symmetry_cell_setting' value 'Triclinic' was changed to
'triclinic' in accordance with the
/home/saulius/struct/COD-crude-data/automatic-downloads/DataCite-retrospective/RSC/depositions/lib/dictionaries/cif_core.dic
dictionary named 'cif_core.dic' version 2.4.2 last updated on
2011-04-26.

Automatic conversion script
Id: cif_fix_values 6909 2019-04-08 15:41:33Z antanas 
;
_cod_database_code 7235358

loop_
_symmetry_equiv_pos_as_xyz
'x, y, z'
'-x, -y, -z'

loop_
_atom_site_label
_atom_site_type_symbol
_atom_site_fract_x
_atom_site_fract_y
_atom_site_fract_z
_atom_site_U_iso_or_equiv
_atom_site_adp_type
_atom_site_occupancy
_atom_site_symmetry_multiplicity
_atom_site_calc_flag
_atom_site_refinement_flags
Eu01 Eu 0.39329(3) 0.45384(3) 0.82555(3) 0.02810(19) Uani 1 1 d .
O1 O 0.1679(7) 0.2811(7) 0.7461(7) 0.071(3) Uani 1 1 d .
O2 O 0.3099(6) 0.2792(5) 0.6507(5) 0.0435(14) Uani 1 1 d .
O3 O 0.6202(6) 0.4346(7) 0.8159(5) 0.0550(18) Uani 1 1 d .
O4 O 0.3493(5) 0.4830(5) 1.0016(5) 0.0403(14) Uani 1 1 d .
O5 O 0.4365(7) 0.2788(5) 0.9037(5) 0.0452(15) Uani 1 1 d .
O6 O 0.4798(9) 0.6751(6) 0.8988(6) 0.066(2) Uani 1 1 d .
O7 O 0.1925(15) 0.5293(15) 0.7379(12) 0.146(4) Uani 1 1 d DU
C1 C 0.1953(9) 0.2307(8) 0.6648(8) 0.043(2) Uani 1 1 d .
C2 C 0.0959(9) 0.1100(8) 0.5800(8) 0.048(2) Uani 1 1 d .
C3 C 0.1269(12) 0.0516(12) 0.4916(11) 0.087(5) Uani 1 1 d .
H3 H 0.2129 0.0862 0.4846 0.105 Uiso 1 1 calc R
C4 C -0.0335(12) 0.0587(12) 0.5889(12) 0.088(5) Uani 1 1 d D
C5 C 0.7011(9) 0.4815(8) 0.9223(8) 0.043(2) Uani 1 1 d .
C6 C 0.8537(9) 0.4894(9) 0.9609(8) 0.045(2) Uani 1 1 d .
C7 C 0.9060(9) 0.4207(12) 0.8905(9) 0.065(3) Uani 1 1 d .
C8 C 0.9480(10) 0.5670(10) 1.0698(9) 0.063(3) Uani 1 1 d .
H8 H 0.9132 0.6119 1.1173 0.075 Uiso 1 1 calc R
C9 C 0.4807(12) 0.2519(8) 1.0006(8) 0.050(2) Uani 1 1 d .
C10 C 0.4900(14) 0.1210(8) 0.9974(8) 0.062(3) Uani 1 1 d .
C11 C 0.5277(18) 0.0822(9) 1.1028(9) 0.093(5) Uani 1 1 d .
H11 H 0.5466 0.1385 1.1732 0.111 Uiso 1 1 calc R
C12 C 0.4619(17) 0.0367(10) 0.8937(9) 0.082(4) Uani 1 1 d D
C13 C 0.4365(19) 0.492(2) 0.5605(13) 0.166(5) Uani 1 1 d DU
C14 C 0.541(2) 0.664(2) 0.5783(19) 0.204(5) Uani 1 1 d DU
C15 C 0.152(3) 0.625(2) 0.746(2) 0.204(6) Uani 1 1 d DU
C16 C 0.069(3) 0.737(3) 0.624(3) 0.232(8) Uani 1 1 d DU
H16A H -0.0098 0.7530 0.5661 0.348 Uiso 1 1 calc R
H16B H 0.1394 0.7294 0.5918 0.348 Uiso 1 1 calc R
H16C H 0.1099 0.8058 0.6933 0.348 Uiso 1 1 calc R
C17 C -0.129(2) 0.561(3) 0.633(3) 0.220(7) Uani 1 1 d DU
H17A H -0.1900 0.5803 0.5646 0.330 Uiso 1 1 calc R
H17B H -0.1513 0.5895 0.7004 0.330 Uiso 1 1 calc R
H17C H -0.1445 0.4722 0.6195 0.330 Uiso 1 1 calc R
N1 N -0.093(9) 0.149(6) 0.636(8) 0.34(4) Uani 0.50 1 d PDU
N3 N 0.442(3) 0.069(2) 0.7806(13) 0.087(6) Uani 0.50 1 d PDU
N2 N 0.825(2) 0.341(3) 0.789(2) 0.133(13) Uani 0.50 1 d P
N4 N 0.4295(14) 0.5408(11) 0.6649(11) 0.109(3) Uani 1 1 d DU
N5 N 0.5026(18) 0.6583(14) 0.6723(18) 0.171(4) Uani 1 1 d DU
N6 N 0.500(2) 0.5550(19) 0.497(2) 0.193(5) Uani 1 1 d DU
N7 N 0.661(3) 0.750(2) 0.570(2) 0.216(6) Uani 1 1 d DU
N8 N 0.018(2) 0.623(2) 0.657(2) 0.205(6) Uani 1 1 d DU

loop_
_atom_site_aniso_label
_atom_site_aniso_U_11
_atom_site_aniso_U_22
_atom_site_aniso_U_33
_atom_site_aniso_U_23
_atom_site_aniso_U_13
_atom_site_aniso_U_12
Eu01 0.0246(3) 0.0245(3) 0.0262(3) -0.00113(17) 0.00080(17) 0.00836(17)
O1 0.032(3) 0.071(5) 0.077(5) -0.043(4) 0.021(4) -0.012(3)
O2 0.045(4) 0.035(3) 0.038(3) -0.005(3) 0.012(3) 0.002(3)
O3 0.034(3) 0.094(5) 0.027(3) 0.001(3) 0.009(3) 0.013(3)
O4 0.023(3) 0.042(3) 0.047(3) -0.012(3) 0.015(3) 0.005(2)
O5 0.065(4) 0.020(3) 0.035(3) 0.001(2) 0.004(3) 0.008(3)
O6 0.122(7) 0.027(3) 0.036(4) 0.007(3) 0.014(4) 0.024(4)
O7 0.131(7) 0.181(8) 0.112(7) 0.014(6) 0.052(6) 0.023(6)
C1 0.033(5) 0.042(5) 0.036(5) -0.015(4) 0.003(4) 0.006(4)
C2 0.031(4) 0.042(5) 0.046(5) -0.019(4) 0.000(4) 0.005(4)
C3 0.050(6) 0.078(8) 0.091(9) -0.052(7) 0.034(6) -0.026(6)
C4 0.050(6) 0.071(8) 0.098(9) -0.057(7) 0.029(7) -0.019(6)
C5 0.033(4) 0.043(5) 0.048(5) -0.001(4) 0.015(4) 0.008(4)
C6 0.025(4) 0.057(5) 0.041(5) -0.007(4) 0.009(4) 0.005(4)
C7 0.023(4) 0.096(8) 0.050(6) -0.027(6) 0.006(4) 0.010(5)
C8 0.036(5) 0.074(7) 0.060(6) -0.031(6) 0.020(5) 0.011(5)
C9 0.084(7) 0.025(4) 0.033(5) 0.007(4) 0.012(5) 0.016(4)
C10 0.115(9) 0.021(4) 0.032(5) -0.002(4) 0.011(5) 0.016(5)
C11 0.194(16) 0.028(5) 0.034(5) 0.003(4) 0.019(8) 0.032(7)
C12 0.161(13) 0.038(6) 0.034(5) 0.012(4) 0.016(7) 0.035(7)
C13 0.178(7) 0.182(5) 0.150(6) 0.017(4) 0.085(6) 0.050(4)
C14 0.208(7) 0.201(5) 0.206(7) 0.052(4) 0.094(6) 0.040(4)
C15 0.205(7) 0.202(7) 0.206(7) 0.048(3) 0.075(3) 0.063(3)
C16 0.236(10) 0.227(9) 0.232(10) 0.077(7) 0.081(5) 0.065(5)
C17 0.207(7) 0.228(9) 0.219(10) 0.051(6) 0.076(6) 0.063(5)
N1 0.34(4) 0.35(4) 0.34(4) 0.080(14) 0.133(18) 0.095(15)
N3 0.100(9) 0.079(8) 0.082(8) 0.018(6) 0.030(6) 0.035(6)
N2 0.042(11) 0.19(3) 0.12(2) -0.08(2) 0.029(13) 0.028(14)
N4 0.136(8) 0.084(5) 0.090(6) 0.015(4) 0.002(5) 0.066(5)
N5 0.190(7) 0.133(5) 0.177(6) 0.042(4) 0.064(5) 0.026(5)
N6 0.198(8) 0.208(7) 0.186(7) 0.057(4) 0.091(6) 0.051(5)
N7 0.217(8) 0.219(7) 0.217(8) 0.060(6) 0.102(6) 0.036(4)
N8 0.204(7) 0.196(8) 0.220(9) 0.052(5) 0.077(4) 0.073(5)

loop_
_atom_type_symbol
_atom_type_description
_atom_type_scat_dispersion_real
_atom_type_scat_dispersion_imag
_atom_type_scat_source
C C 0.0033 0.0016 'International Tables Vol C Tables 4.2.6.8 and 6.1.1.4'
H H 0.0000 0.0000 'International Tables Vol C Tables 4.2.6.8 and 6.1.1.4'
N N 0.0061 0.0033 'International Tables Vol C Tables 4.2.6.8 and 6.1.1.4'
O O 0.0106 0.0060 'International Tables Vol C Tables 4.2.6.8 and 6.1.1.4'
Eu Eu -0.1578 3.6682 'International Tables Vol C Tables 4.2.6.8 and 6.1.1.4'

loop_
_geom_angle_atom_site_label_1
_geom_angle_atom_site_label_2
_geom_angle_atom_site_label_3
_geom_angle
_geom_angle_site_symmetry_1
_geom_angle_site_symmetry_3
O4 Eu01 O6 77.6(2) . .
O4 Eu01 O5 75.5(2) . .
O6 Eu01 O5 135.2(2) . .
O4 Eu01 N4 148.0(3) . .
O6 Eu01 N4 73.2(3) . .
O5 Eu01 N4 135.6(3) . .
O4 Eu01 O7 87.4(3) . .
O6 Eu01 O7 74.9(4) . .
O5 Eu01 O7 137.8(4) . .
N4 Eu01 O7 72.8(4) . .
O4 Eu01 O3 124.2(2) . .
O6 Eu01 O3 93.8(3) . .
O5 Eu01 O3 73.3(2) . .
N4 Eu01 O3 71.1(3) . .
O7 Eu01 O3 143.9(4) . .
O4 Eu01 O2 134.24(19) . .
O6 Eu01 O2 145.5(2) . .
O5 Eu01 O2 75.2(2) . .
N4 Eu01 O2 72.6(3) . .
O7 Eu01 O2 91.4(4) . .
O3 Eu01 O2 78.7(2) . .
O4 Eu01 O1 85.2(2) . .
O6 Eu01 O1 140.7(3) . .
O5 Eu01 O1 71.1(3) . .
N4 Eu01 O1 109.7(4) . .
O7 Eu01 O1 69.3(4) . .
O3 Eu01 O1 124.7(2) . .
O2 Eu01 O1 52.3(2) . .
O4 Eu01 O4 75.53(18) . 2_667
O6 Eu01 O4 70.0(2) . 2_667
O5 Eu01 O4 68.98(19) . 2_667
N4 Eu01 O4 105.7(3) . 2_667
O7 Eu01 O4 143.4(4) . 2_667
O3 Eu01 O4 50.45(17) . 2_667
O2 Eu01 O4 123.64(19) . 2_667
O1 Eu01 O4 138.8(3) . 2_667
O4 Eu01 C1 109.3(2) . .
O6 Eu01 C1 153.2(3) . .
O5 Eu01 C1 70.7(2) . .
N4 Eu01 C1 91.9(4) . .
O7 Eu01 C1 79.5(4) . .
O3 Eu01 C1 102.3(2) . .
O2 Eu01 C1 26.7(2) . .
O1 Eu01 C1 25.6(2) . .
O4 Eu01 C1 136.5(2) 2_667 .
O4 Eu01 C5 100.5(2) . .
O6 Eu01 C5 80.9(3) . .
O5 Eu01 C5 69.7(2) . .
N4 Eu01 C5 87.5(4) . .
O7 Eu01 C5 152.3(4) . .
O3 Eu01 C5 24.8(2) . .
O2 Eu01 C5 101.3(2) . .
O1 Eu01 C5 137.4(3) . .
O4 Eu01 C5 25.6(2) 2_667 .
C1 Eu01 C5 121.4(2) . .
O4 Eu01 Eu01 40.51(13) . 2_667
O6 Eu01 Eu01 69.14(16) . 2_667
O5 Eu01 Eu01 67.10(13) . 2_667
N4 Eu01 Eu01 133.1(3) . 2_667
O7 Eu01 Eu01 120.8(3) . 2_667
O3 Eu01 Eu01 84.60(14) . 2_667
O2 Eu01 Eu01 141.73(15) . 2_667
O1 Eu01 Eu01 117.0(2) . 2_667
O4 Eu01 Eu01 35.02(11) 2_667 2_667
C1 Eu01 Eu01 133.0(2) . 2_667
C5 Eu01 Eu01 60.21(17) . 2_667
C1 O1 Eu01 93.7(5) . .
C1 O2 Eu01 93.4(5) . .
C5 O3 Eu01 99.9(5) . .
C5 O4 Eu01 160.8(6) 2_667 .
C5 O4 Eu01 89.3(5) 2_667 2_667
Eu01 O4 Eu01 104.47(18) . 2_667
C9 O5 Eu01 139.7(5) . .
C9 O6 Eu01 134.1(6) 2_667 .
C15 O7 Eu01 141.4(17) . .
O1 C1 O2 120.7(7) . .
O1 C1 C2 121.1(8) . .
O2 C1 C2 118.2(7) . .
O1 C1 Eu01 60.7(4) . .
O2 C1 Eu01 59.9(4) . .
C2 C1 Eu01 177.4(7) . .
C3 C2 C4 118.8(8) . .
C3 C2 C1 121.6(9) . .
C4 C2 C1 119.5(8) . .
C2 C3 C4 121.8(10) . 2_556
C2 C3 H3 119.1 . .
C4 C3 H3 119.1 2_556 .
C2 C4 C3 119.4(10) . 2_556
C2 C4 N1 115(3) . .
C3 C4 N1 118(4) 2_556 .
O3 C5 O4 120.3(8) . 2_667
O3 C5 C6 119.9(7) . .
O4 C5 C6 119.7(8) 2_667 .
O3 C5 Eu01 55.3(4) . .
O4 C5 Eu01 65.0(4) 2_667 .
C6 C5 Eu01 175.2(6) . .
C8 C6 C7 119.1(8) . .
C8 C6 C5 119.2(8) . .
C7 C6 C5 121.6(8) . .
N2 C7 C8 116.7(11) . 2_767
N2 C7 C6 123.8(11) . .
C8 C7 C6 119.4(8) 2_767 .
C6 C8 C7 121.4(8) . 2_767
C6 C8 H8 119.3 . .
C7 C8 H8 119.3 2_767 .
O5 C9 O6 126.1(8) . 2_667
O5 C9 C10 116.6(8) . .
O6 C9 C10 117.3(8) 2_667 .
C12 C10 C11 118.4(9) . .
C12 C10 C9 122.4(9) . .
C11 C10 C9 119.2(8) . .
C12 C11 C10 122.2(9) 2_657 .
C12 C11 H11 118.9 2_657 .
C10 C11 H11 118.9 . .
C10 C12 C11 119.4(9) . 2_657
C10 C12 N3 124.5(12) . .
C11 C12 N3 115.5(12) 2_657 .
N6 C13 N4 151(2) 2_666 .
N6 C13 N6 57.1(19) 2_666 .
N4 C13 N6 127(2) . .
N6 C13 N5 129(2) 2_666 .
N4 C13 N5 42.7(9) . .
N6 C13 N5 84.2(16) . .
N6 C13 C14 95(2) 2_666 .
N4 C13 C14 83.0(14) . .
N6 C13 C14 43.9(11) . .
N5 C13 C14 40.2(6) . .
N6 C14 N5 116(2) . .
N6 C14 N7 110.0(19) . .
N5 C14 N7 130(2) . .
N6 C14 C13 44.2(11) . .
N5 C14 C13 71.4(13) . .
N7 C14 C13 148.3(19) . .
O7 C15 N8 118(2) . .
N8 C16 H16A 109.5 . .
N8 C16 H16B 109.5 . .
H16A C16 H16B 109.5 . .
N8 C16 H16C 109.5 . .
H16A C16 H16C 109.5 . .
H16B C16 H16C 109.5 . .
N8 C17 H17A 109.5 . .
N8 C17 H17B 109.5 . .
H17A C17 H17B 109.5 . .
N8 C17 H17C 109.5 . .
H17A C17 H17C 109.5 . .
H17B C17 H17C 109.5 . .
N5 N4 C13 94.3(18) . .
N5 N4 Eu01 127.4(12) . .
C13 N4 Eu01 134.3(13) . .
N4 N5 C14 111.3(18) . .
N4 N5 C13 42.9(9) . .
C14 N5 C13 68.4(14) . .
N6 N6 C13 65.3(16) 2_666 2_666
N6 N6 C14 135(3) 2_666 .
C13 N6 C14 132(2) 2_666 .
N6 N6 C13 57.6(13) 2_666 .
C13 N6 C13 122.9(19) 2_666 .
C14 N6 C13 92(2) . .
C17 N8 C15 133(3) . .
C17 N8 C16 125(3) . .
C15 N8 C16 98.1(11) . .

loop_
_geom_bond_atom_site_label_1
_geom_bond_atom_site_label_2
_geom_bond_distance
_geom_bond_site_symmetry_2
Eu01 O4 2.356(5) .
Eu01 O6 2.381(6) .
Eu01 O5 2.388(6) .
Eu01 N4 2.437(14) .
Eu01 O7 2.408(17) .
Eu01 O3 2.456(6) .
Eu01 O2 2.456(5) .
Eu01 O1 2.477(6) .
Eu01 O4 2.667(6) 2_667
Eu01 C1 2.833(8) .
Eu01 C5 2.942(9) .
Eu01 Eu01 3.9752(7) 2_667
O1 C1 1.226(11) .
O2 C1 1.276(10) .
O3 C5 1.253(11) .
O4 C5 1.273(10) 2_667
O4 Eu01 2.667(6) 2_667
O5 C9 1.237(10) .
O6 C9 1.264(11) 2_667
O7 C15 1.245(4) .
C1 C2 1.502(11) .
C2 C3 1.357(13) .
C2 C4 1.389(14) .
C3 C4 1.392(13) 2_556
C3 H3 0.9300 .
C4 C3 1.392(13) 2_556
C4 N1 1.450(5) .
C5 O4 1.273(10) 2_667
C5 C6 1.474(12) .
C6 C8 1.387(13) .
C6 C7 1.398(12) .
C7 N2 1.31(2) .
C7 C8 1.398(13) 2_767
C8 C7 1.398(13) 2_767
C8 H8 0.9300 .
C9 O6 1.264(11) 2_667
C9 C10 1.499(12) .
C10 C12 1.377(14) .
C10 C11 1.392(14) .
C11 C12 1.377(15) 2_657
C11 H11 0.9300 .
C12 C11 1.377(15) 2_657
C12 N3 1.451(4) .
C13 N6 1.26(2) 2_666
C13 N4 1.354(5) .
C13 N6 1.357(5) .
C13 N5 1.98(3) .
C13 C14 1.94(4) .
C14 N6 1.349(5) .
C14 N5 1.350(5) .
C14 N7 1.447(5) .
C15 N8 1.449(4) .
C16 N8 1.450(4) .
C16 H16A 0.9600 .
C16 H16B 0.9600 .
C16 H16C 0.9600 .
C17 N8 1.449(4) .
C17 H17A 0.9600 .
C17 H17B 0.9600 .
C17 H17C 0.9600 .
N4 N5 1.348(5) .
N6 N6 1.25(4) 2_666
N6 C13 1.26(2) 2_666

loop_
_platon_squeeze_void_nr
_platon_squeeze_void_average_x
_platon_squeeze_void_average_y
_platon_squeeze_void_average_z
_platon_squeeze_void_volume
_platon_squeeze_void_count_electrons
_platon_squeeze_void_content
1 -0.014 0.000 -0.014 365 55 ' '
